data_7059463
loop_
_publ_author_name
'Artem&#x2019;ev, Alexander V.'
'Baranov, Andrey Yu.'
'Rakhmanova, Mariana I.'
'Malysheva, Svetlana F.'
'Samsonenko, Denis G.'

_publ_section_title
;
 Copper(i) halide polymers derived from
 tris[2-(pyridin-2-yl)ethyl]phosphine: halogen-tunable colorful
 luminescence spanning from deep blue to green
;
_journal_issue 17
_journal_name_full 'New Journal of Chemistry'
_journal_page_first 6916
_journal_page_last 6922
_journal_paper_doi 10.1039/D0NJ00894J
_journal_volume 44
_journal_year 2020
_chemical_formula_sum 'C22 H25.5 Cu2 I2 N3.5 P'
_chemical_formula_weight 750.81
_space_group_crystal_system triclinic
_space_group_IT_number 2
_space_group_name_Hall '-P 1'
_space_group_name_H-M_alt 'P -1'
_atom_sites_solution_hydrogens geom
_atom_sites_solution_primary dual
_atom_sites_solution_secondary difmap
_audit_creation_method SHELXL-2018/3
_audit_update_record
;
2020-02-07 deposited with the CCDC.	2020-04-01 downloaded from the CCDC.
;
_cell_angle_alpha 113.970(4)
_cell_angle_beta 102.843(3)
_cell_angle_gamma 97.774(3)
_cell_formula_units_Z 2
_cell_length_a 9.4902(3)
_cell_length_b 12.2629(5)
_cell_length_c 12.5114(5)
_cell_measurement_reflns_used 6091
_cell_measurement_temperature 130(2)
_cell_measurement_theta_max 29.95
_cell_measurement_theta_min 3.71
_cell_volume 1254.92(10)
_computing_cell_refinement 'CrysAlisPro 1.171.39.46 (Rigaku OD, 2015)'
_computing_data_collection 'CrysAlisPro 1.171.39.46 (Rigaku OD, 2015)'
_computing_data_reduction 'CrysAlisPro 1.171.39.46 (Rigaku OD, 2015)'
_computing_molecular_graphics 'ShelXle (H\"ubschle, 2011)'
_computing_publication_material 'CIFTAB (Sheldrick, 2015)'
_computing_structure_refinement 'SHELXL-2018 (Sheldrick, 2015)'
_computing_structure_solution 'SHELXT-2018 (Sheldrick, 2015)'
_diffrn_ambient_temperature 130(2)
_diffrn_detector 'CCD plate'
_diffrn_detector_area_resol_mean 10.6
_diffrn_detector_type AtlasS2
_diffrn_measured_fraction_theta_full 0.996
_diffrn_measured_fraction_theta_max 0.849
_diffrn_measurement_device 'four-circle diffractometer'
_diffrn_measurement_device_type 'New Xcalibur, AtlasS2'
_diffrn_measurement_method '\w scans'
_diffrn_radiation_monochromator graphite
_diffrn_radiation_probe x-ray
_diffrn_radiation_source 'fine-focus sealed tube'
_diffrn_radiation_type MoK\a
_diffrn_radiation_wavelength 0.71073
_diffrn_reflns_av_R_equivalents 0.0234
_diffrn_reflns_av_unetI/netI 0.0366
_diffrn_reflns_Laue_measured_fraction_full 0.996
_diffrn_reflns_Laue_measured_fraction_max 0.849
_diffrn_reflns_limit_h_max 12
_diffrn_reflns_limit_h_min -12
_diffrn_reflns_limit_k_max 17
_diffrn_reflns_limit_k_min -15
_diffrn_reflns_limit_l_max 17
_diffrn_reflns_limit_l_min -16
_diffrn_reflns_number 12408
_diffrn_reflns_point_group_measured_fraction_full 0.996
_diffrn_reflns_point_group_measured_fraction_max 0.849
_diffrn_reflns_theta_full 25.500
_diffrn_reflns_theta_max 30.343
_diffrn_reflns_theta_min 3.298
_diffrn_source 'sealed X-ray tube'
_exptl_absorpt_coefficient_mu 4.234
_exptl_absorpt_correction_T_max 1.00000
_exptl_absorpt_correction_T_min 0.74837
_exptl_absorpt_correction_type multi-scan
_exptl_absorpt_process_details
;
CrysAlisPro 1.171.39.46 (Rigaku Oxford Diffraction, 2015)
Empirical absorption correction using spherical harmonics,
implemented in SCALE3 ABSPACK scaling algorithm.
;
_exptl_crystal_colour colorless
_exptl_crystal_density_diffrn 1.987
_exptl_crystal_description plate
_exptl_crystal_F_000 722
_exptl_crystal_recrystallization_method 'Re-crystallisation from solvent: MeCN'
_exptl_crystal_size_max 0.25
_exptl_crystal_size_mid 0.10
_exptl_crystal_size_min 0.04
_refine_diff_density_max 0.654
_refine_diff_density_min -0.580
_refine_diff_density_rms 0.110
_refine_ls_extinction_method none
_refine_ls_goodness_of_fit_ref 1.010
_refine_ls_hydrogen_treatment constr
_refine_ls_matrix_type full
_refine_ls_number_parameters 290
_refine_ls_number_reflns 6409
_refine_ls_number_restraints 32
_refine_ls_restrained_S_all 1.015
_refine_ls_R_factor_all 0.0327
_refine_ls_R_factor_gt 0.0250
_refine_ls_shift/su_max 0.003
_refine_ls_shift/su_mean 0.000
_refine_ls_structure_factor_coef Fsqd
_refine_ls_weighting_details 'w=1/[\s^2^(Fo^2^)+(0.0207P)^2^] where P=(Fo^2^+2Fc^2^)/3'
_refine_ls_weighting_scheme calc
_refine_ls_wR_factor_gt 0.0502
_refine_ls_wR_factor_ref 0.0526
_reflns_Friedel_coverage 0.000
_reflns_number_gt 5532
_reflns_number_total 6409
_reflns_threshold_expression 'I > 2\s(I)'
_cod_data_source_file d0nj00894j2.cif
_cod_data_source_block anb55
_cod_depositor_comments
;Adding full bibliography for 7059463.cif.

 Adding full bibliography for 7059463.cif.
;
_cod_original_cell_volume 1254.92(9)
_cod_database_code 7059463
_shelx_shelxl_version_number 2018/3
_shelx_space_group_comment
;
The symmetry employed for this shelxl refinement is uniquely defined
by the following loop, which should always be used as a source of
symmetry information in preference to the above space-group names.
They are only intended as comments.
;
_shelx_estimated_absorpt_t_min 0.417
_shelx_estimated_absorpt_t_max 0.849

loop_
_space_group_symop_operation_xyz
'x, y, z'
'-x, -y, -z'

loop_
_atom_site_label
_atom_site_type_symbol
_atom_site_fract_x
_atom_site_fract_y
_atom_site_fract_z
_atom_site_U_iso_or_equiv
_atom_site_adp_type
_atom_site_occupancy
_atom_site_site_symmetry_order
_atom_site_calc_flag
_atom_site_refinement_flags_posn
_atom_site_refinement_flags_adp
_atom_site_refinement_flags_occupancy
_atom_site_disorder_assembly
_atom_site_disorder_group
Cu1 Cu 0.62437(3) 0.73579(3) 0.02641(3) 0.01700(7) Uani 1 1 d . . . . .
Cu2 Cu 0.48797(3) 1.08718(3) 0.10857(3) 0.01962(8) Uani 1 1 d . . . . .
I1 I 0.72229(2) 0.99686(2) 0.10878(2) 0.01635(5) Uani 1 1 d . . . . .
I2 I 0.39855(2) 0.67197(2) -0.17401(2) 0.01588(5) Uani 1 1 d . . . . .
P1 P 0.57069(7) 0.75026(6) 0.19455(6) 0.01371(13) Uani 1 1 d . . . . .
C11 C 0.4903(3) 0.8806(2) 0.2636(2) 0.0162(5) Uani 1 1 d . . . . .
H11A H 0.469432 0.881293 0.337947 0.019 Uiso 1 1 calc R U . . .
H11B H 0.563828 0.958819 0.289147 0.019 Uiso 1 1 calc R U . . .
C12 C 0.3458(3) 0.8729(2) 0.1741(2) 0.0169(5) Uani 1 1 d . . . . .
H12A H 0.364105 0.862652 0.096046 0.020 Uiso 1 1 calc R U . . .
H12B H 0.268669 0.799394 0.155790 0.020 Uiso 1 1 calc R U . . .
C13 C 0.2889(3) 0.9860(2) 0.2249(2) 0.0162(5) Uani 1 1 d . . . . .
C14 C 0.1752(3) 0.9860(2) 0.2789(2) 0.0207(6) Uani 1 1 d . . . . .
H14 H 0.132351 0.914028 0.283565 0.025 Uiso 1 1 calc R U . . .
C15 C 0.1252(3) 1.0917(3) 0.3258(2) 0.0247(6) Uani 1 1 d . . . . .
H15 H 0.047170 1.093197 0.362171 0.030 Uiso 1 1 calc R U . . .
C16 C 0.1913(3) 1.1946(3) 0.3185(3) 0.0280(7) Uani 1 1 d . . . . .
H16 H 0.159999 1.268633 0.350092 0.034 Uiso 1 1 calc R U . . .
C17 C 0.3037(3) 1.1881(3) 0.2646(3) 0.0248(6) Uani 1 1 d . . . . .
H17 H 0.348832 1.259720 0.260424 0.030 Uiso 1 1 calc R U . . .
N1 N 0.3532(2) 1.08623(19) 0.21749(19) 0.0183(5) Uani 1 1 d . . . . .
C21 C 0.4440(3) 0.6222(2) 0.1943(2) 0.0169(5) Uani 1 1 d . . . . .
H21A H 0.504324 0.571490 0.218721 0.020 Uiso 1 1 calc R U . . .
H21B H 0.393188 0.656883 0.256860 0.020 Uiso 1 1 calc R U . . .
C22 C 0.3250(3) 0.5381(2) 0.0700(2) 0.0173(5) Uani 1 1 d . . . . .
H22A H 0.276857 0.589679 0.037340 0.021 Uiso 1 1 calc R U . . .
H22B H 0.373770 0.489922 0.010977 0.021 Uiso 1 1 calc R U . . .
C23 C 0.2077(3) 0.4511(2) 0.0804(2) 0.0151(5) Uani 1 1 d . . . . .
C24 C 0.1006(3) 0.4961(2) 0.1338(2) 0.0210(6) Uani 1 1 d . . . . .
H24 H 0.102037 0.580976 0.163315 0.025 Uiso 1 1 calc R U . . .
C25 C -0.0080(3) 0.4164(2) 0.1438(2) 0.0220(6) Uani 1 1 d . . . . .
H25 H -0.080940 0.446030 0.181162 0.026 Uiso 1 1 calc R U . . .
C26 C -0.0085(3) 0.2931(2) 0.0985(2) 0.0213(6) Uani 1 1 d . . . . .
H26 H -0.082428 0.235998 0.103055 0.026 Uiso 1 1 calc R U . . .
C27 C 0.1003(3) 0.2547(2) 0.0468(2) 0.0202(6) Uani 1 1 d . . . . .
H27 H 0.099020 0.169727 0.015506 0.024 Uiso 1 1 calc R U . . .
N2 N 0.2091(2) 0.33108(18) 0.03783(19) 0.0150(4) Uani 1 1 d . . . . .
C31 C 0.7364(3) 0.7814(2) 0.3201(2) 0.0174(5) Uani 1 1 d . . . . .
H31A H 0.800613 0.864380 0.347623 0.021 Uiso 1 1 calc R U . . .
H31B H 0.705834 0.780416 0.390435 0.021 Uiso 1 1 calc R U . . .
C32 C 0.8254(3) 0.6845(2) 0.2788(2) 0.0204(6) Uani 1 1 d . . . . .
H32A H 0.761212 0.602004 0.253387 0.024 Uiso 1 1 calc R U . . .
H32B H 0.851916 0.683603 0.206380 0.024 Uiso 1 1 calc R U . . .
C33 C 0.9656(3) 0.7079(2) 0.3774(2) 0.0171(5) Uani 1 1 d . . . . .
C34 C 0.9718(3) 0.6497(2) 0.4519(2) 0.0226(6) Uani 1 1 d . . . . .
H34 H 0.886486 0.590777 0.440169 0.027 Uiso 1 1 calc R U . . .
C35 C 1.1023(3) 0.6775(3) 0.5430(3) 0.0307(7) Uani 1 1 d . . . . .
H35 H 1.107919 0.638475 0.595225 0.037 Uiso 1 1 calc R U . . .
C36 C 1.2240(3) 0.7622(3) 0.5574(3) 0.0329(7) Uani 1 1 d . . . . .
H36 H 1.315629 0.783479 0.619562 0.040 Uiso 1 1 calc R U . . .
C37 C 1.2094(3) 0.8159(3) 0.4788(3) 0.0365(8) Uani 1 1 d . . . . .
H37 H 1.293939 0.874364 0.488575 0.044 Uiso 1 1 calc R U . . .
N3 N 1.0840(3) 0.7906(2) 0.3901(2) 0.0298(6) Uani 1 1 d . . . . .
N1A N 0.3574(13) 1.5202(12) 0.4184(12) 0.131(4) Uani 0.5 1 d D U P A -1
C1 C 0.454(2) 1.5055(18) 0.4764(19) 0.095(5) Uani 0.5 1 d D U P A -1
C2 C 0.545(2) 1.4517(18) 0.5382(18) 0.110(6) Uani 0.5 1 d D U P A -1
H2A H 0.582953 1.507689 0.626477 0.166 Uiso 0.5 1 calc R U P A -1
H2B H 0.629316 1.437662 0.505599 0.166 Uiso 0.5 1 calc R U P A -1
H2C H 0.485508 1.372851 0.524876 0.166 Uiso 0.5 1 calc R U P A -1

loop_
_atom_site_aniso_label
_atom_site_aniso_U_11
_atom_site_aniso_U_22
_atom_site_aniso_U_33
_atom_site_aniso_U_23
_atom_site_aniso_U_13
_atom_site_aniso_U_12
Cu1 0.01555(15) 0.01823(17) 0.01987(17) 0.00936(14) 0.00802(14) 0.00562(12)
Cu2 0.02001(16) 0.01841(17) 0.02377(17) 0.00965(14) 0.01154(15) 0.00664(13)
I1 0.01512(8) 0.01198(8) 0.02265(9) 0.00782(7) 0.00696(7) 0.00360(6)
I2 0.01570(8) 0.01285(8) 0.01982(9) 0.00880(7) 0.00451(7) 0.00280(6)
P1 0.0131(3) 0.0111(3) 0.0175(3) 0.0071(3) 0.0044(3) 0.0028(2)
C11 0.0197(12) 0.0129(12) 0.0183(13) 0.0078(10) 0.0079(11) 0.0056(10)
C12 0.0165(12) 0.0135(12) 0.0214(13) 0.0079(11) 0.0068(11) 0.0035(10)
C13 0.0166(12) 0.0154(13) 0.0168(12) 0.0081(10) 0.0038(11) 0.0042(10)
C14 0.0204(13) 0.0208(14) 0.0257(14) 0.0136(12) 0.0096(12) 0.0053(11)
C15 0.0216(13) 0.0317(16) 0.0272(15) 0.0146(13) 0.0138(13) 0.0122(12)
C16 0.0368(16) 0.0266(16) 0.0351(17) 0.0172(13) 0.0237(15) 0.0209(13)
C17 0.0323(15) 0.0199(14) 0.0334(16) 0.0161(13) 0.0198(14) 0.0123(12)
N1 0.0215(11) 0.0168(11) 0.0227(12) 0.0109(9) 0.0114(10) 0.0091(9)
C21 0.0163(12) 0.0145(13) 0.0219(13) 0.0103(11) 0.0064(11) 0.0027(10)
C22 0.0177(12) 0.0131(12) 0.0208(13) 0.0066(11) 0.0081(11) 0.0028(10)
C23 0.0146(11) 0.0125(12) 0.0160(12) 0.0048(10) 0.0047(11) 0.0018(9)
C24 0.0188(12) 0.0158(13) 0.0275(15) 0.0080(11) 0.0086(12) 0.0043(10)
C25 0.0169(12) 0.0215(14) 0.0300(15) 0.0106(12) 0.0124(12) 0.0066(11)
C26 0.0166(12) 0.0201(14) 0.0277(15) 0.0108(12) 0.0096(12) 0.0010(10)
C27 0.0193(12) 0.0144(13) 0.0277(15) 0.0100(11) 0.0086(12) 0.0028(10)
N2 0.0122(9) 0.0129(10) 0.0203(11) 0.0084(9) 0.0046(9) 0.0026(8)
C31 0.0157(12) 0.0140(13) 0.0190(13) 0.0063(11) 0.0023(11) 0.0013(10)
C32 0.0183(12) 0.0166(13) 0.0225(14) 0.0067(11) 0.0026(12) 0.0060(10)
C33 0.0163(12) 0.0157(13) 0.0190(13) 0.0078(11) 0.0041(11) 0.0055(10)
C34 0.0271(14) 0.0219(14) 0.0253(15) 0.0143(12) 0.0112(13) 0.0089(12)
C35 0.0438(18) 0.0316(17) 0.0227(15) 0.0157(13) 0.0088(15) 0.0194(15)
C36 0.0257(15) 0.0393(19) 0.0192(14) 0.0046(14) -0.0057(13) 0.0123(14)
C37 0.0184(14) 0.047(2) 0.0312(17) 0.0131(16) 0.0008(14) -0.0045(13)
N3 0.0254(12) 0.0331(15) 0.0258(13) 0.0164(12) -0.0001(11) -0.0050(11)
N1A 0.162(9) 0.105(7) 0.100(8) 0.012(6) 0.044(7) 0.051(7)
C1 0.113(7) 0.096(7) 0.071(6) 0.018(5) 0.047(6) 0.049(6)
C2 0.116(7) 0.126(10) 0.066(7) 0.009(7) 0.037(6) 0.058(8)

loop_
_atom_type_symbol
_atom_type_description
_atom_type_scat_dispersion_real
_atom_type_scat_dispersion_imag
_atom_type_scat_source
C C 0.0033 0.0016 'International Tables Vol C Tables 4.2.6.8 and 6.1.1.4'
H H 0.0000 0.0000 'International Tables Vol C Tables 4.2.6.8 and 6.1.1.4'
N N 0.0061 0.0033 'International Tables Vol C Tables 4.2.6.8 and 6.1.1.4'
P P 0.1023 0.0942 'International Tables Vol C Tables 4.2.6.8 and 6.1.1.4'
Cu Cu 0.3201 1.2651 'International Tables Vol C Tables 4.2.6.8 and 6.1.1.4'
I I -0.4742 1.8119 'International Tables Vol C Tables 4.2.6.8 and 6.1.1.4'

loop_
_geom_angle_atom_site_label_1
_geom_angle_atom_site_label_2
_geom_angle_atom_site_label_3
_geom_angle
_geom_angle_site_symmetry_1
_geom_angle_site_symmetry_3
_geom_angle_publ_flag
I2 Cu1 I1 100.998(13) . . ?
P1 Cu1 I1 96.01(2) . . ?
P1 Cu1 I2 117.92(2) . . ?
N2 Cu1 I1 103.49(6) 2_665 . ?
N2 Cu1 I2 104.83(6) 2_665 . ?
N2 Cu1 P1 128.19(6) 2_665 . ?
I1 Cu2 Cu2 57.254(12) 2_675 2_675 ?
I1 Cu2 Cu2 59.611(12) . 2_675 ?
I1 Cu2 I1 116.865(12) . 2_675 ?
I1 Cu2 I2 103.400(12) . 2_675 ?
I1 Cu2 I2 104.774(13) 2_675 2_675 ?
I2 Cu2 Cu2 117.715(18) 2_675 2_675 ?
N1 Cu2 Cu2 134.35(6) . 2_675 ?
N1 Cu2 I1 99.69(6) . 2_675 ?
N1 Cu2 I1 124.67(6) . . ?
N1 Cu2 I2 105.62(6) . 2_675 ?
Cu2 I1 Cu1 75.153(12) 2_675 . ?
Cu2 I1 Cu1 108.216(11) . . ?
Cu2 I1 Cu2 63.135(12) . 2_675 ?
Cu1 I2 Cu2 78.430(12) . 2_675 ?
C11 P1 Cu1 113.78(8) . . ?
C11 P1 C21 102.17(11) . . ?
C21 P1 Cu1 121.77(8) . . ?
C31 P1 Cu1 112.68(8) . . ?
C31 P1 C11 102.44(11) . . ?
C31 P1 C21 101.58(12) . . ?
P1 C11 H11A 109.2 . . ?
P1 C11 H11B 109.2 . . ?
H11A C11 H11B 107.9 . . ?
C12 C11 P1 111.85(16) . . ?
C12 C11 H11A 109.2 . . ?
C12 C11 H11B 109.2 . . ?
C11 C12 H12A 109.2 . . ?
C11 C12 H12B 109.2 . . ?
H12A C12 H12B 107.9 . . ?
C13 C12 C11 112.0(2) . . ?
C13 C12 H12A 109.2 . . ?
C13 C12 H12B 109.2 . . ?
C14 C13 C12 120.7(2) . . ?
N1 C13 C12 117.4(2) . . ?
N1 C13 C14 122.0(2) . . ?
C13 C14 H14 120.2 . . ?
C15 C14 C13 119.6(3) . . ?
C15 C14 H14 120.2 . . ?
C14 C15 H15 120.8 . . ?
C16 C15 C14 118.5(2) . . ?
C16 C15 H15 120.8 . . ?
C15 C16 H16 120.6 . . ?
C17 C16 C15 118.8(2) . . ?
C17 C16 H16 120.6 . . ?
C16 C17 H17 118.1 . . ?
N1 C17 C16 123.8(3) . . ?
N1 C17 H17 118.1 . . ?
C13 N1 Cu2 125.13(16) . . ?
C13 N1 C17 117.4(2) . . ?
C17 N1 Cu2 116.12(18) . . ?
P1 C21 H21A 108.7 . . ?
P1 C21 H21B 108.7 . . ?
H21A C21 H21B 107.6 . . ?
C22 C21 P1 114.31(18) . . ?
C22 C21 H21A 108.7 . . ?
C22 C21 H21B 108.7 . . ?
C21 C22 H22A 109.2 . . ?
C21 C22 H22B 109.2 . . ?
H22A C22 H22B 107.9 . . ?
C23 C22 C21 112.1(2) . . ?
C23 C22 H22A 109.2 . . ?
C23 C22 H22B 109.2 . . ?
C24 C23 C22 119.3(2) . . ?
N2 C23 C22 119.0(2) . . ?
N2 C23 C24 121.7(2) . . ?
C23 C24 H24 120.1 . . ?
C25 C24 C23 119.7(2) . . ?
C25 C24 H24 120.1 . . ?
C24 C25 H25 120.6 . . ?
C26 C25 C24 118.8(2) . . ?
C26 C25 H25 120.6 . . ?
C25 C26 H26 120.7 . . ?
C27 C26 C25 118.6(2) . . ?
C27 C26 H26 120.7 . . ?
C26 C27 H27 118.1 . . ?
N2 C27 C26 123.7(2) . . ?
N2 C27 H27 118.1 . . ?
C23 N2 Cu1 122.93(16) . 2_665 ?
C23 N2 C27 117.5(2) . . ?
C27 N2 Cu1 119.41(16) . 2_665 ?
P1 C31 H31A 109.5 . . ?
P1 C31 H31B 109.5 . . ?
H31A C31 H31B 108.1 . . ?
C32 C31 P1 110.82(16) . . ?
C32 C31 H31A 109.5 . . ?
C32 C31 H31B 109.5 . . ?
C31 C32 H32A 109.0 . . ?
C31 C32 H32B 109.0 . . ?
H32A C32 H32B 107.8 . . ?
C33 C32 C31 113.1(2) . . ?
C33 C32 H32A 109.0 . . ?
C33 C32 H32B 109.0 . . ?
C34 C33 C32 122.2(2) . . ?
N3 C33 C32 115.7(2) . . ?
N3 C33 C34 122.0(2) . . ?
C33 C34 H34 120.2 . . ?
C35 C34 C33 119.6(3) . . ?
C35 C34 H34 120.2 . . ?
C34 C35 H35 120.5 . . ?
C36 C35 C34 119.0(3) . . ?
C36 C35 H35 120.5 . . ?
C35 C36 H36 121.0 . . ?
C35 C36 C37 118.0(3) . . ?
C37 C36 H36 121.0 . . ?
C36 C37 H37 118.0 . . ?
N3 C37 C36 124.0(3) . . ?
N3 C37 H37 118.0 . . ?
C37 N3 C33 117.3(3) . . ?
N1A C1 C2 162.5(18) . . ?
C1 C2 H2A 109.5 . . ?
C1 C2 H2B 109.5 . . ?
C1 C2 H2C 109.5 . . ?
H2A C2 H2B 109.5 . . ?
H2A C2 H2C 109.5 . . ?
H2B C2 H2C 109.5 . . ?

loop_
_geom_bond_atom_site_label_1
_geom_bond_atom_site_label_2
_geom_bond_distance
_geom_bond_site_symmetry_2
_geom_bond_publ_flag
Cu1 I1 2.8747(4) . yes
Cu1 I2 2.6563(4) . yes
Cu1 P1 2.2168(7) . yes
Cu1 N2 2.0484(18) 2_665 yes
Cu2 Cu2 2.7735(6) 2_675 ?
Cu2 I1 2.6150(3) . yes
Cu2 I1 2.6820(4) 2_675 yes
Cu2 I2 2.7085(4) 2_675 yes
Cu2 N1 2.068(2) . yes
P1 C11 1.840(2) . ?
P1 C21 1.843(2) . ?
P1 C31 1.827(3) . ?
C11 H11A 0.9900 . ?
C11 H11B 0.9900 . ?
C11 C12 1.529(3) . ?
C12 H12A 0.9900 . ?
C12 H12B 0.9900 . ?
C12 C13 1.503(3) . ?
C13 C14 1.394(3) . ?
C13 N1 1.345(3) . ?
C14 H14 0.9500 . ?
C14 C15 1.387(3) . ?
C15 H15 0.9500 . ?
C15 C16 1.378(4) . ?
C16 H16 0.9500 . ?
C16 C17 1.377(3) . ?
C17 H17 0.9500 . ?
C17 N1 1.347(3) . ?
C21 H21A 0.9900 . ?
C21 H21B 0.9900 . ?
C21 C22 1.536(3) . ?
C22 H22A 0.9900 . ?
C22 H22B 0.9900 . ?
C22 C23 1.499(3) . ?
C23 C24 1.392(3) . ?
C23 N2 1.350(3) . ?
C24 H24 0.9500 . ?
C24 C25 1.384(3) . ?
C25 H25 0.9500 . ?
C25 C26 1.382(3) . ?
C26 H26 0.9500 . ?
C26 C27 1.373(3) . ?
C27 H27 0.9500 . ?
C27 N2 1.353(3) . ?
C31 H31A 0.9900 . ?
C31 H31B 0.9900 . ?
C31 C32 1.535(3) . ?
C32 H32A 0.9900 . ?
C32 H32B 0.9900 . ?
C32 C33 1.502(3) . ?
C33 C34 1.381(4) . ?
C33 N3 1.341(3) . ?
C34 H34 0.9500 . ?
C34 C35 1.376(4) . ?
C35 H35 0.9500 . ?
C35 C36 1.370(4) . ?
C36 H36 0.9500 . ?
C36 C37 1.382(5) . ?
C37 H37 0.9500 . ?
C37 N3 1.333(4) . ?
N1A C1 1.118(9) . ?
C1 C2 1.435(9) . ?
C2 H2A 0.9800 . ?
C2 H2B 0.9800 . ?
C2 H2C 0.9800 . ?
